data_7209015
loop_
_publ_author_name
'Beldjoudi, Yassine'
'Haynes, Delia A.'
'Hayward, John J.'
'Manning, Wallace J.'
'Pratt, Douglas R.'
'Rawson, Jeremy M.'

_publ_section_title
;
 Preparation and crystal structures of the isomeric series
 4-tolyl-1,2,3,5-dithiadiazolyl, (o-MeC6H4CNSSN)2, (m-MeC6H4CNSSN)2 and
 (p-MeC6H4CNSSN)2
;
_journal_issue 6
_journal_name_full CrystEngComm
_journal_page_first 1107
_journal_paper_doi 10.1039/c2ce26431e
_journal_volume 15
_journal_year 2013
_chemical_formula_moiety 'C8 H7 N2 S2'
_chemical_formula_sum 'C8 H7 N2 S2'
_chemical_formula_weight 195.28
_chemical_name_common 4-m-tolyl-1,2,3,5-dithiadiazolyl
_chemical_name_systematic
;
?
;
_space_group_IT_number 4
_symmetry_cell_setting monoclinic
_symmetry_space_group_name_Hall 'P 2yb'
_symmetry_space_group_name_H-M 'P 1 21 1'
_atom_sites_solution_hydrogens geom
_atom_sites_solution_primary direct
_atom_sites_solution_secondary difmap
_audit_creation_method SHELXL-97
_cell_angle_alpha 90.00
_cell_angle_beta 105.11(3)
_cell_angle_gamma 90.00
_cell_formula_units_Z 4
_cell_length_a 5.9118(12)
_cell_length_b 13.360(3)
_cell_length_c 10.963(2)
_cell_measurement_reflns_used 8292
_cell_measurement_temperature 173(2)
_cell_measurement_theta_max 28.29
_cell_measurement_theta_min 2.46
_cell_volume 835.9(3)
_computing_cell_refinement 'Bruker SAINT, v6.45a'
_computing_data_collection 'Bruker SMART'
_computing_data_reduction 'Bruker SHELXTL XPREP'
_computing_structure_refinement 'SHELXL-97 (Sheldrick, 1997)'
_computing_structure_solution 'SHELXS-97 (Sheldrick, 1997)'
_diffrn_ambient_temperature 173(2)
_diffrn_measured_fraction_theta_full 0.999
_diffrn_measured_fraction_theta_max 0.956
_diffrn_measurement_device_type 'CCD area detector'
_diffrn_measurement_method 'phi and omega scans'
_diffrn_radiation_monochromator graphite
_diffrn_radiation_source 'fine-focus sealed tube'
_diffrn_radiation_type MoK\a
_diffrn_radiation_wavelength 0.71073
_diffrn_reflns_av_R_equivalents 0.0507
_diffrn_reflns_av_sigmaI/netI 0.0558
_diffrn_reflns_limit_h_max 7
_diffrn_reflns_limit_h_min -7
_diffrn_reflns_limit_k_max 17
_diffrn_reflns_limit_k_min -17
_diffrn_reflns_limit_l_max 13
_diffrn_reflns_limit_l_min -14
_diffrn_reflns_number 9329
_diffrn_reflns_theta_full 26.00
_diffrn_reflns_theta_max 28.29
_diffrn_reflns_theta_min 2.45
_exptl_absorpt_coefficient_mu 0.574
_exptl_absorpt_correction_T_max 0.9188
_exptl_absorpt_correction_T_min 0.7702
_exptl_absorpt_correction_type empirical
_exptl_absorpt_process_details sadabs
_exptl_crystal_colour red
_exptl_crystal_density_diffrn 1.552
_exptl_crystal_density_method 'not measured'
_exptl_crystal_description lathe
_exptl_crystal_F_000 404
_exptl_crystal_size_max 0.48
_exptl_crystal_size_mid 0.25
_exptl_crystal_size_min 0.15
_refine_diff_density_max 0.403
_refine_diff_density_min -0.306
_refine_diff_density_rms 0.068
_refine_ls_abs_structure_details 'Flack H D (1983), Acta Cryst. A39, 876-881'
_refine_ls_abs_structure_Flack 0.07(6)
_refine_ls_extinction_method none
_refine_ls_goodness_of_fit_ref 1.048
_refine_ls_hydrogen_treatment constr
_refine_ls_matrix_type full
_refine_ls_number_parameters 219
_refine_ls_number_reflns 3842
_refine_ls_number_restraints 1
_refine_ls_restrained_S_all 1.048
_refine_ls_R_factor_all 0.0371
_refine_ls_R_factor_gt 0.0362
_refine_ls_shift/su_max 0.000
_refine_ls_shift/su_mean 0.000
_refine_ls_structure_factor_coef Fsqd
_refine_ls_weighting_details 'calc w=1/[\s^2^(Fo^2^)+(0.0470P)^2^+0.1008P] where P=(Fo^2^+2Fc^2^)/3'
_refine_ls_weighting_scheme calc
_refine_ls_wR_factor_gt 0.0935
_refine_ls_wR_factor_ref 0.0945
_reflns_number_gt 3715
_reflns_number_total 3842
_reflns_threshold_expression >2sigma(I)
_cod_data_source_file c2ce26431e.txt
_cod_data_source_block 2
_cod_depositor_comments
;
The following automatic conversions were performed:

'_symmetry_cell_setting' value 'Monoclinic' changed to 'monoclinic'
according to /home/saulius/struct/CIF-dictionaries/cif_core.dic
dictionary named 'cif_core.dic' version 2.4.2 from 2011-04-26.

Automatic conversion script
Id: cif_fix_values 1891 2012-01-12 08:04:46Z andrius 
;
_cod_original_cell_volume 836.0(3)
_cod_original_sg_symbol_H-M P2(1)
_cod_database_code 7209015

loop_
_symmetry_equiv_pos_as_xyz
'x, y, z'
'-x, y+1/2, -z'

loop_
_atom_site_label
_atom_site_type_symbol
_atom_site_fract_x
_atom_site_fract_y
_atom_site_fract_z
_atom_site_U_iso_or_equiv
_atom_site_adp_type
_atom_site_occupancy
_atom_site_symmetry_multiplicity
_atom_site_calc_flag
_atom_site_refinement_flags
C10 C 0.0579(4) 0.32773(15) 0.06086(19) 0.0230(4) Uani 1 1 d .
S11 S -0.27455(8) 0.44732(4) -0.01479(5) 0.02848(13) Uani 1 1 d .
N11 N -0.1463(3) 0.35845(14) 0.07945(17) 0.0262(4) Uani 1 1 d .
C11 C 0.1879(3) 0.24587(15) 0.14039(19) 0.0216(4) Uani 1 1 d .
S12 S -0.01189(10) 0.45490(4) -0.11136(5) 0.03204(14) Uani 1 1 d .
N12 N 0.1476(4) 0.36670(15) -0.02826(19) 0.0302(4) Uani 1 1 d .
C12 C 0.1095(4) 0.20853(15) 0.24025(19) 0.0229(4) Uani 1 1 d .
H12 H -0.0280 0.2357 0.2568 0.027 Uiso 1 1 calc R
C13 C 0.2293(4) 0.13191(15) 0.31661(19) 0.0252(4) Uani 1 1 d .
C14 C 0.4307(4) 0.09392(16) 0.2904(2) 0.0292(5) Uani 1 1 d .
H14 H 0.5153 0.0418 0.3416 0.035 Uiso 1 1 calc R
C15 C 0.5097(3) 0.13087(15) 0.1910(2) 0.0272(4) Uani 1 1 d .
H15 H 0.6473 0.1037 0.1744 0.033 Uiso 1 1 calc R
C16 C 0.3902(4) 0.20689(15) 0.1156(2) 0.0250(4) Uani 1 1 d .
H16 H 0.4452 0.2323 0.0476 0.030 Uiso 1 1 calc R
C17 C 0.1444(4) 0.09111(18) 0.4242(2) 0.0373(5) Uani 1 1 d .
H17A H 0.1481 0.0178 0.4224 0.056 Uiso 1 1 calc R
H17B H -0.0165 0.1137 0.4162 0.056 Uiso 1 1 calc R
H17C H 0.2460 0.1151 0.5043 0.056 Uiso 1 1 calc R
C20 C 0.2785(3) 0.50239(15) 0.27295(18) 0.0243(4) Uani 1 1 d .
S21 S -0.05752(10) 0.61175(4) 0.16397(5) 0.03303(14) Uani 1 1 d .
C21 C 0.3977(3) 0.42951(16) 0.36929(18) 0.0226(4) Uani 1 1 d .
N21 N 0.0628(3) 0.53275(15) 0.27463(17) 0.0293(4) Uani 1 1 d .
S22 S 0.23317(10) 0.61757(4) 0.08837(5) 0.03360(14) Uani 1 1 d .
N22 N 0.3860(3) 0.53651(15) 0.18870(18) 0.0304(4) Uani 1 1 d .
C22 C 0.3057(4) 0.40593(16) 0.47056(19) 0.0239(4) Uani 1 1 d .
H22 H 0.1635 0.4366 0.4758 0.029 Uiso 1 1 calc R
C23 C 0.4152(4) 0.33913(16) 0.5637(2) 0.0271(4) Uani 1 1 d .
C24 C 0.6216(4) 0.29326(18) 0.5537(2) 0.0305(5) Uani 1 1 d .
H24 H 0.6989 0.2462 0.6156 0.037 Uiso 1 1 calc R
C25 C 0.7142(4) 0.31676(18) 0.4522(2) 0.0309(5) Uani 1 1 d .
H25 H 0.8555 0.2856 0.4464 0.037 Uiso 1 1 calc R
C26 C 0.6062(4) 0.38357(16) 0.3609(2) 0.0261(4) Uani 1 1 d .
H26 H 0.6718 0.3986 0.2926 0.031 Uiso 1 1 calc R
C27 C 0.3172(4) 0.3166(2) 0.6746(2) 0.0382(5) Uani 1 1 d .
H27A H 0.4108 0.3511 0.7498 0.057 Uiso 1 1 calc R
H27B H 0.3226 0.2443 0.6899 0.057 Uiso 1 1 calc R
H27C H 0.1546 0.3398 0.6562 0.057 Uiso 1 1 calc R

loop_
_atom_site_aniso_label
_atom_site_aniso_U_11
_atom_site_aniso_U_22
_atom_site_aniso_U_33
_atom_site_aniso_U_23
_atom_site_aniso_U_13
_atom_site_aniso_U_12
C10 0.0253(9) 0.0212(9) 0.0226(9) -0.0014(7) 0.0066(8) -0.0016(7)
S11 0.0225(2) 0.0315(3) 0.0303(3) 0.0079(2) 0.00466(19) 0.0029(2)
N11 0.0222(8) 0.0257(9) 0.0302(9) 0.0076(7) 0.0059(7) 0.0024(7)
C11 0.0219(9) 0.0196(9) 0.0224(9) -0.0030(7) 0.0041(7) -0.0015(7)
S12 0.0379(3) 0.0352(3) 0.0253(3) 0.0089(2) 0.0121(2) 0.0071(3)
N12 0.0334(9) 0.0314(9) 0.0279(9) 0.0073(7) 0.0115(8) 0.0084(8)
C12 0.0211(9) 0.0207(9) 0.0265(10) -0.0001(8) 0.0057(8) -0.0002(7)
C13 0.0277(9) 0.0202(10) 0.0261(10) 0.0006(8) 0.0040(8) -0.0031(8)
C14 0.0259(10) 0.0223(10) 0.0351(11) -0.0004(8) 0.0002(9) 0.0029(8)
C15 0.0210(9) 0.0234(10) 0.0351(11) -0.0079(9) 0.0037(8) 0.0016(8)
C16 0.0248(10) 0.0237(10) 0.0268(10) -0.0057(8) 0.0075(8) -0.0033(8)
C17 0.0409(13) 0.0339(13) 0.0377(12) 0.0121(10) 0.0115(10) 0.0047(10)
C20 0.0242(9) 0.0254(10) 0.0220(9) -0.0017(8) 0.0037(7) -0.0028(8)
S21 0.0361(3) 0.0336(3) 0.0300(3) 0.0046(2) 0.0100(2) 0.0118(2)
C21 0.0216(9) 0.0257(10) 0.0194(9) -0.0019(7) 0.0030(7) -0.0040(7)
N21 0.0301(9) 0.0348(10) 0.0242(9) 0.0047(7) 0.0090(7) 0.0077(8)
S22 0.0338(3) 0.0337(3) 0.0329(3) 0.0102(2) 0.0081(2) -0.0026(2)
N22 0.0266(9) 0.0348(10) 0.0296(9) 0.0079(8) 0.0070(7) -0.0025(8)
C22 0.0199(9) 0.0275(10) 0.0240(9) -0.0050(8) 0.0049(8) -0.0027(8)
C23 0.0279(10) 0.0283(11) 0.0243(10) -0.0012(8) 0.0055(8) -0.0076(8)
C24 0.0291(10) 0.0290(11) 0.0292(11) 0.0028(8) 0.0000(9) -0.0002(9)
C25 0.0261(10) 0.0318(11) 0.0341(12) -0.0023(9) 0.0065(9) 0.0024(8)
C26 0.0245(10) 0.0294(10) 0.0244(9) -0.0048(8) 0.0065(8) -0.0027(8)
C27 0.0397(12) 0.0482(15) 0.0270(11) 0.0063(10) 0.0093(10) 0.0000(11)

loop_
_atom_type_symbol
_atom_type_description
_atom_type_scat_dispersion_real
_atom_type_scat_dispersion_imag
_atom_type_scat_source
C C 0.0033 0.0016 'International Tables Vol C Tables 4.2.6.8 and 6.1.1.4'
H H 0.0000 0.0000 'International Tables Vol C Tables 4.2.6.8 and 6.1.1.4'
N N 0.0061 0.0033 'International Tables Vol C Tables 4.2.6.8 and 6.1.1.4'
S S 0.1246 0.1234 'International Tables Vol C Tables 4.2.6.8 and 6.1.1.4'

loop_
_geom_angle_atom_site_label_1
_geom_angle_atom_site_label_2
_geom_angle_atom_site_label_3
_geom_angle
N12 C10 N11 122.5(2)
N12 C10 C11 118.37(18)
N11 C10 C11 119.07(18)
N11 S11 S12 94.14(7)
C10 N11 S11 114.60(15)
C12 C11 C16 119.9(2)
C12 C11 C10 120.05(17)
C16 C11 C10 120.00(18)
N12 S12 S11 94.55(8)
C10 N12 S12 114.16(16)
C11 C12 C13 121.09(18)
C14 C13 C12 118.18(19)
C14 C13 C17 120.64(19)
C12 C13 C17 121.18(19)
C15 C14 C13 121.00(19)
C16 C15 C14 120.56(19)
C15 C16 C11 119.2(2)
N22 C20 N21 122.2(2)
N22 C20 C21 119.86(19)
N21 C20 C21 117.92(18)
N21 S21 S22 94.29(7)
C22 C21 C26 119.1(2)
C22 C21 C20 120.47(18)
C26 C21 C20 120.45(19)
C20 N21 S21 114.73(15)
N22 S22 S21 94.34(7)
C20 N22 S22 114.39(16)
C23 C22 C21 121.93(19)
C22 C23 C24 118.43(19)
C22 C23 C27 121.3(2)
C24 C23 C27 120.2(2)
C23 C24 C25 119.7(2)
C26 C25 C24 121.6(2)
C25 C26 C21 119.2(2)

loop_
_geom_bond_atom_site_label_1
_geom_bond_atom_site_label_2
_geom_bond_distance
C10 N12 1.333(3)
C10 N11 1.340(3)
C10 C11 1.482(3)
S11 N11 1.6259(18)
S11 S12 2.0974(9)
C11 C12 1.388(3)
C11 C16 1.395(3)
S12 N12 1.631(2)
C12 C13 1.393(3)
C13 C14 1.392(3)
C13 C17 1.500(3)
C14 C15 1.384(3)
C15 C16 1.382(3)
C20 N22 1.331(3)
C20 N21 1.343(3)
C20 C21 1.474(3)
S21 N21 1.6254(19)
S21 S22 2.0949(9)
C21 C22 1.394(3)
C21 C26 1.401(3)
S22 N22 1.637(2)
C22 C23 1.384(3)
C23 C24 1.395(3)
C23 C27 1.507(3)
C24 C25 1.399(3)
C25 C26 1.368(3)
